data_4002178
loop_
_publ_author_name
'Lai, Wei-Han'
'Haynes, Alyssa S.'
'Frazer, Laszlo'
'Chang, Yu-Ming'
'Liu, Te-Kun'
'Lin, Jyun-Fan'
'Liang, I-Chu'
'Sheu, Hwo-Shuenn'
'Ketterson, John B.'
'Kanatzidis, Mercouri G.'
'Hsu, Kuei-Fang'

_publ_section_title
;
 Second Harmonic Generation Response Optimized at Various Optical
 Wavelength Ranges through a Series of Cubic Chalcogenides
 Ba6Ag2.67+4\dSn4.33&#x2212;\dS16--xSex
;
_journal_issue 4
_journal_name_full 'Chemistry of Materials'
_journal_page_first 1316
_journal_paper_doi 10.1021/cm504348z
_journal_volume 27
_journal_year 2015
_chemical_formula_moiety Ba6Ag4Sn4S16
_chemical_formula_sum 'Ag0.33 Ba0.5 S1.33 Sn0.33'
_chemical_formula_weight 186.49
_space_group_IT_number 220
_symmetry_cell_setting cubic
_symmetry_space_group_name_Hall 'I -4bd 2c 3'
_symmetry_space_group_name_H-M 'I -4 3 d'
_atom_sites_solution_primary direct
_atom_sites_solution_secondary difmap
_audit_creation_method SHELXL-97
_cell_angle_alpha 90.00
_cell_angle_beta 90.00
_cell_angle_gamma 90.00
_cell_formula_units_Z 48
_cell_length_a 14.7422(7)
_cell_length_b 14.7422(7)
_cell_length_c 14.7422(7)
_cell_measurement_reflns_used 9410
_cell_measurement_temperature 296(2)
_cell_measurement_theta_max 28.27
_cell_measurement_theta_min 2.76
_cell_volume 3204.0(3)
_computing_cell_refinement 'Bruker APEX2'
_computing_data_collection 'Bruker APEX2'
_computing_data_reduction 'Bruker APEX2'
_computing_structure_refinement 'SHELXL-97 (Sheldrick, 1997)'
_computing_structure_solution 'SHELXS-97 (Sheldrick, 1990)'
_diffrn_ambient_temperature 296(2)
_diffrn_measured_fraction_theta_full 1.000
_diffrn_measured_fraction_theta_max 1.000
_diffrn_measurement_device_type 'CCD area detector'
_diffrn_measurement_method 'phi and omega scans'
_diffrn_radiation_monochromator graphite
_diffrn_radiation_source 'fine-focus sealed tube'
_diffrn_radiation_type MoK\a
_diffrn_radiation_wavelength 0.71073
_diffrn_reflns_av_R_equivalents 0.0263
_diffrn_reflns_av_sigmaI/netI 0.0115
_diffrn_reflns_limit_h_max 19
_diffrn_reflns_limit_h_min -18
_diffrn_reflns_limit_k_max 15
_diffrn_reflns_limit_k_min -19
_diffrn_reflns_limit_l_max 19
_diffrn_reflns_limit_l_min -19
_diffrn_reflns_number 11540
_diffrn_reflns_theta_full 28.27
_diffrn_reflns_theta_max 28.27
_diffrn_reflns_theta_min 3.39
_exptl_absorpt_coefficient_mu 13.690
_exptl_absorpt_correction_T_max 0.7457
_exptl_absorpt_correction_T_min 0.4956
_exptl_absorpt_correction_type multi-scan
_exptl_absorpt_process_details SADABS
_exptl_crystal_colour orange
_exptl_crystal_density_diffrn 4.639
_exptl_crystal_density_method 'not measured'
_exptl_crystal_description chunk
_exptl_crystal_F_000 3911
_exptl_crystal_size_max 0.18
_exptl_crystal_size_mid 0.16
_exptl_crystal_size_min 0.16
_refine_diff_density_max 1.049
_refine_diff_density_min -1.300
_refine_diff_density_rms 0.156
_refine_ls_abs_structure_details 'Flack H D (1983), Acta Cryst. A39, 876-881'
_refine_ls_abs_structure_Flack 0.01(4)
_refine_ls_extinction_coef 0.00108(5)
_refine_ls_extinction_expression Fc^*^=kFc[1+0.001xFc^2^\l^3^/sin(2\q)]^-1/4^
_refine_ls_extinction_method SHELXL
_refine_ls_goodness_of_fit_ref 1.110
_refine_ls_matrix_type full
_refine_ls_number_parameters 30
_refine_ls_number_reflns 672
_refine_ls_number_restraints 0
_refine_ls_restrained_S_all 1.110
_refine_ls_R_factor_all 0.0215
_refine_ls_R_factor_gt 0.0215
_refine_ls_shift/su_max 0.001
_refine_ls_shift/su_mean 0.000
_refine_ls_structure_factor_coef Fsqd
_refine_ls_weighting_details 'calc w=1/[\s^2^(Fo^2^)+(0.0267P)^2^+57.7184P] where P=(Fo^2^+2Fc^2^)/3'
_refine_ls_weighting_scheme calc
_refine_ls_wR_factor_gt 0.0571
_refine_ls_wR_factor_ref 0.0571
_reflns_number_gt 672
_reflns_number_total 672
_reflns_threshold_expression >2sigma(I)
_cod_data_source_file cm504348z_si_002.cif
_cod_data_source_block compound1a
_cod_depositor_comments 'Adding full bibliography for 4002177--4002181.cif.'
_cod_original_sg_symbol_H-M I-43d
_cod_original_formula_sum 'Ag0.33 Ba0.50 S1.33 Sn0.33'
_cod_database_code 4002178

loop_
_symmetry_equiv_pos_as_xyz
'x, y, z'
'-x+1/2, -y, z+1/2'
'-x, y+1/2, -z+1/2'
'x+1/2, -y+1/2, -z'
'z, x, y'
'z+1/2, -x+1/2, -y'
'-z+1/2, -x, y+1/2'
'-z, x+1/2, -y+1/2'
'y, z, x'
'-y, z+1/2, -x+1/2'
'y+1/2, -z+1/2, -x'
'-y+1/2, -z, x+1/2'
'y+1/4, x+1/4, z+1/4'
'-y+1/4, -x+3/4, z+3/4'
'y+3/4, -x+1/4, -z+3/4'
'-y+3/4, x+3/4, -z+1/4'
'x+1/4, z+1/4, y+1/4'
'-x+3/4, z+3/4, -y+1/4'
'-x+1/4, -z+3/4, y+3/4'
'x+3/4, -z+1/4, -y+3/4'
'z+1/4, y+1/4, x+1/4'
'z+3/4, -y+1/4, -x+3/4'
'-z+3/4, y+3/4, -x+1/4'
'-z+1/4, -y+3/4, x+3/4'
'x+1/2, y+1/2, z+1/2'
'-x+1, -y+1/2, z+1'
'-x+1/2, y+1, -z+1'
'x+1, -y+1, -z+1/2'
'z+1/2, x+1/2, y+1/2'
'z+1, -x+1, -y+1/2'
'-z+1, -x+1/2, y+1'
'-z+1/2, x+1, -y+1'
'y+1/2, z+1/2, x+1/2'
'-y+1/2, z+1, -x+1'
'y+1, -z+1, -x+1/2'
'-y+1, -z+1/2, x+1'
'y+3/4, x+3/4, z+3/4'
'-y+3/4, -x+5/4, z+5/4'
'y+5/4, -x+3/4, -z+5/4'
'-y+5/4, x+5/4, -z+3/4'
'x+3/4, z+3/4, y+3/4'
'-x+5/4, z+5/4, -y+3/4'
'-x+3/4, -z+5/4, y+5/4'
'x+5/4, -z+3/4, -y+5/4'
'z+3/4, y+3/4, x+3/4'
'z+5/4, -y+3/4, -x+5/4'
'-z+5/4, y+5/4, -x+3/4'
'-z+3/4, -y+5/4, x+5/4'

loop_
_atom_site_label
_atom_site_type_symbol
_atom_site_fract_x
_atom_site_fract_y
_atom_site_fract_z
_atom_site_U_iso_or_equiv
_atom_site_adp_type
_atom_site_occupancy
_atom_site_symmetry_multiplicity
_atom_site_calc_flag
_atom_site_refinement_flags
Ba1 Ba 0.76710(4) 0.5000 0.2500 0.02196(18) Uani 1 2 d S
Sn1 Sn 0.98063(3) 0.51937(3) 0.48063(3) 0.01184(18) Uani 1 3 d S
Ag1 Ag 0.7500 0.3750 0.5000 0.0415(7) Uani 0.747(5) 4 d SP
Ag1A Ag 0.7500 0.3080(10) 0.5000 0.0415(9) Uani 0.135(3) 2 d SP
Ag1B Ag 0.7500 0.2438(7) 0.5000 0.0415(9) Uani 0.149(4) 2 d SP
S1 S 0.88794(12) 0.61206(12) 0.38794(12) 0.0264(6) Uani 1 3 d S
S2 S 0.89161(10) 0.43344(10) 0.58612(10) 0.0148(3) Uani 1 1 d .

loop_
_atom_site_aniso_label
_atom_site_aniso_U_11
_atom_site_aniso_U_22
_atom_site_aniso_U_33
_atom_site_aniso_U_23
_atom_site_aniso_U_13
_atom_site_aniso_U_12
Ba1 0.0239(3) 0.0115(2) 0.0305(4) -0.00266(19) 0.000 0.000
Sn1 0.01184(18) 0.01184(18) 0.01184(18) 0.00013(14) -0.00013(14) 0.00013(14)
Ag1 0.0232(6) 0.078(2) 0.0232(6) 0.000 0.000 0.000
Ag1A 0.0232(12) 0.0781(6) 0.0232(12) 0.000 0.000 0.000
Ag1B 0.0232(12) 0.0781(6) 0.0232(12) 0.000 0.000 0.000
S1 0.0264(6) 0.0264(6) 0.0264(6) 0.0075(7) -0.0075(7) 0.0075(7)
S2 0.0129(6) 0.0176(7) 0.0139(6) 0.0000(5) 0.0007(5) -0.0024(5)

loop_
_atom_type_symbol
_atom_type_description
_atom_type_scat_dispersion_real
_atom_type_scat_dispersion_imag
_atom_type_scat_source
S S 0.1246 0.1234 'International Tables Vol C Tables 4.2.6.8 and 6.1.1.4'
Ag Ag -0.8971 1.1015 'International Tables Vol C Tables 4.2.6.8 and 6.1.1.4'
Sn Sn -0.6537 1.4246 'International Tables Vol C Tables 4.2.6.8 and 6.1.1.4'
Ba Ba -0.3244 2.2819 'International Tables Vol C Tables 4.2.6.8 and 6.1.1.4'

loop_
_geom_angle_atom_site_label_1
_geom_angle_atom_site_label_2
_geom_angle_atom_site_label_3
_geom_angle
_geom_angle_site_symmetry_1
_geom_angle_site_symmetry_3
S1 Ba1 S1 111.57(5) . 28_455
S1 Ba1 S2 156.40(5) . 41_444
S1 Ba1 S2 74.60(5) 28_455 41_444
S1 Ba1 S2 74.60(5) . 20_465
S1 Ba1 S2 156.40(5) 28_455 20_465
S2 Ba1 S2 109.29(6) 41_444 20_465
S1 Ba1 S2 86.74(5) . 46_455
S1 Ba1 S2 73.16(5) 28_455 46_455
S2 Ba1 S2 73.02(5) 41_444 46_455
S2 Ba1 S2 130.45(4) 20_465 46_455
S1 Ba1 S2 73.16(5) . 21_554
S1 Ba1 S2 86.74(5) 28_455 21_554
S2 Ba1 S2 130.45(4) 41_444 21_554
S2 Ba1 S2 73.02(5) 20_465 21_554
S2 Ba1 S2 144.10(5) 46_455 21_554
S1 Ba1 Ag1B 55.79(2) . 37_544
S1 Ba1 Ag1B 55.79(2) 28_455 37_544
S2 Ba1 Ag1B 125.35(3) 41_444 37_544
S2 Ba1 Ag1B 125.35(3) 20_465 37_544
S2 Ba1 Ag1B 72.05(3) 46_455 37_544
S2 Ba1 Ag1B 72.05(3) 21_554 37_544
S1 Ba1 S2 132.23(6) . 2_664
S1 Ba1 S2 94.53(3) 28_455 2_664
S2 Ba1 S2 67.27(2) 41_444 2_664
S2 Ba1 S2 67.27(2) 20_465 2_664
S2 Ba1 S2 140.26(5) 46_455 2_664
S2 Ba1 S2 69.07(4) 21_554 2_664
Ag1B Ba1 S2 131.90(3) 37_544 2_664
S1 Ba1 S2 94.53(3) . 27_645
S1 Ba1 S2 132.23(6) 28_455 27_645
S2 Ba1 S2 67.27(2) 41_444 27_645
S2 Ba1 S2 67.27(2) 20_465 27_645
S2 Ba1 S2 69.07(4) 46_455 27_645
S2 Ba1 S2 140.26(5) 21_554 27_645
Ag1B Ba1 S2 131.90(3) 37_544 27_645
S2 Ba1 S2 96.20(5) 2_664 27_645
S1 Ba1 Ag1B 133.75(12) . 21_554
S1 Ba1 Ag1B 52.07(10) 28_455 21_554
S2 Ba1 Ag1B 68.64(13) 41_444 21_554
S2 Ba1 Ag1B 106.58(13) 20_465 21_554
S2 Ba1 Ag1B 118.90(15) 46_455 21_554
S2 Ba1 Ag1B 63.81(15) 21_554 21_554
Ag1B Ba1 Ag1B 93.912(9) 37_544 21_554
S2 Ba1 Ag1B 43.42(7) 2_664 21_554
S2 Ba1 Ag1B 129.44(7) 27_645 21_554
S1 Ba1 Ag1B 52.07(10) . 46_455
S1 Ba1 Ag1B 133.75(11) 28_455 46_455
S2 Ba1 Ag1B 106.58(13) 41_444 46_455
S2 Ba1 Ag1B 68.64(13) 20_465 46_455
S2 Ba1 Ag1B 63.81(15) 46_455 46_455
S2 Ba1 Ag1B 118.90(15) 21_554 46_455
Ag1B Ba1 Ag1B 93.912(9) 37_544 46_455
S2 Ba1 Ag1B 129.44(7) 2_664 46_455
S2 Ba1 Ag1B 43.42(7) 27_645 46_455
Ag1B Ba1 Ag1B 172.176(18) 21_554 46_455
S1 Ba1 Ag1A 62.03(15) . 46_455
S1 Ba1 Ag1A 122.94(17) 28_455 46_455
S2 Ba1 Ag1A 95.13(17) 41_444 46_455
S2 Ba1 Ag1A 80.42(17) 20_465 46_455
S2 Ba1 Ag1A 50.62(19) 46_455 46_455
S2 Ba1 Ag1A 132.5(2) 21_554 46_455
Ag1B Ba1 Ag1A 93.812(9) 37_544 46_455
S2 Ba1 Ag1A 133.55(5) 2_664 46_455
S2 Ba1 Ag1A 38.94(4) 27_645 46_455
Ag1B Ba1 Ag1A 163.60(19) 21_554 46_455
Ag1B Ba1 Ag1A 14.4(2) 46_455 46_455
S1 Sn1 S2 111.32(4) . 6_566
S1 Sn1 S2 111.32(4) . 12_664
S2 Sn1 S2 107.56(4) 6_566 12_664
S1 Sn1 S2 111.32(4) . .
S2 Sn1 S2 107.56(4) 6_566 .
S2 Sn1 S2 107.56(4) 12_664 .
S1 Sn1 Ag1B 60.44(12) . 46_455
S2 Sn1 Ag1B 129.23(12) 6_566 46_455
S2 Sn1 Ag1B 122.32(14) 12_664 46_455
S2 Sn1 Ag1B 51.03(12) . 46_455
S1 Sn1 Ag1B 60.44(12) . 37_544
S2 Sn1 Ag1B 122.32(14) 6_566 37_544
S2 Sn1 Ag1B 51.03(11) 12_664 37_544
S2 Sn1 Ag1B 129.23(12) . 37_544
Ag1B Sn1 Ag1B 97.75(16) 46_455 37_544
S1 Sn1 Ag1B 60.44(12) . 17
S2 Sn1 Ag1B 51.03(11) 6_566 17
S2 Sn1 Ag1B 129.23(12) 12_664 17
S2 Sn1 Ag1B 122.32(14) . 17
Ag1B Sn1 Ag1B 97.75(16) 46_455 17
Ag1B Sn1 Ag1B 97.75(16) 37_544 17
S1 Sn1 Ag1A 71.53(16) . 46_455
S2 Sn1 Ag1A 138.14(11) 6_566 46_455
S2 Sn1 Ag1A 109.71(19) 12_664 46_455
S2 Sn1 Ag1A 42.57(11) . 46_455
Ag1B Sn1 Ag1A 15.2(2) 46_455 46_455
Ag1B Sn1 Ag1A 96.09(16) 37_544 46_455
Ag1B Sn1 Ag1A 112.9(2) 17 46_455
S1 Sn1 Ag1A 71.53(16) . 17
S2 Sn1 Ag1A 42.57(10) 6_566 17
S2 Sn1 Ag1A 138.14(11) 12_664 17
S2 Sn1 Ag1A 109.71(18) . 17
Ag1B Sn1 Ag1A 96.09(16) 46_455 17
Ag1B Sn1 Ag1A 112.9(2) 37_544 17
Ag1B Sn1 Ag1A 15.2(2) 17 17
Ag1A Sn1 Ag1A 110.45(16) 46_455 17
S1 Sn1 Ag1A 71.53(16) . 37_544
S2 Sn1 Ag1A 109.71(19) 6_566 37_544
S2 Sn1 Ag1A 42.57(10) 12_664 37_544
S2 Sn1 Ag1A 138.14(11) . 37_544
Ag1B Sn1 Ag1A 112.9(2) 46_455 37_544
Ag1B Sn1 Ag1A 15.2(2) 37_544 37_544
Ag1B Sn1 Ag1A 96.09(16) 17 37_544
Ag1A Sn1 Ag1A 110.45(16) 46_455 37_544
Ag1A Sn1 Ag1A 110.45(16) 17 37_544
S1 Sn1 Ba1 133.550(9) . 17
S2 Sn1 Ba1 55.23(4) 6_566 17
S2 Sn1 Ba1 115.11(4) 12_664 17
S2 Sn1 Ba1 52.73(4) . 17
Ag1B Sn1 Ba1 92.666(16) 46_455 17
Ag1B Sn1 Ba1 165.90(14) 37_544 17
Ag1B Sn1 Ba1 90.20(17) 17 17
Ag1A Sn1 Ba1 91.46(2) 46_455 17
Ag1A Sn1 Ba1 75.1(2) 17 17
Ag1A Sn1 Ba1 152.4(2) 37_544 17
S1 Sn1 Ba1 133.550(9) . 45_544
S2 Sn1 Ba1 115.11(4) 6_566 45_544
S2 Sn1 Ba1 52.73(4) 12_664 45_544
S2 Sn1 Ba1 55.23(4) . 45_544
Ag1B Sn1 Ba1 90.20(17) 46_455 45_544
Ag1B Sn1 Ba1 92.666(16) 37_544 45_544
Ag1B Sn1 Ba1 165.90(14) 17 45_544
Ag1A Sn1 Ba1 75.1(2) 46_455 45_544
Ag1A Sn1 Ba1 152.4(2) 17 45_544
Ag1A Sn1 Ba1 91.46(2) 37_544 45_544
Ba1 Sn1 Ba1 77.757(14) 17 45_544
Ag1A Ag1 Ag1A 180.000(7) . 46_455
Ag1A Ag1 Ag1B 0.000(2) . .
Ag1A Ag1 Ag1B 180.000(3) 46_455 .
Ag1A Ag1 Ag1B 180.000(3) . 46_455
Ag1A Ag1 Ag1B 0.000(3) 46_455 46_455
Ag1B Ag1 Ag1B 180.000(1) . 46_455
Ag1A Ag1 S2 109.42(3) . .
Ag1A Ag1 S2 70.58(3) 46_455 .
Ag1B Ag1 S2 109.42(3) . .
Ag1B Ag1 S2 70.58(3) 46_455 .
Ag1A Ag1 S2 109.42(3) . 27_645
Ag1A Ag1 S2 70.58(3) 46_455 27_645
Ag1B Ag1 S2 109.42(3) . 27_645
Ag1B Ag1 S2 70.58(3) 46_455 27_645
S2 Ag1 S2 141.15(7) . 27_645
Ag1A Ag1 S2 70.58(3) . 46_455
Ag1A Ag1 S2 109.42(3) 46_455 46_455
Ag1B Ag1 S2 70.58(3) . 46_455
Ag1B Ag1 S2 109.42(3) 46_455 46_455
S2 Ag1 S2 96.35(2) . 46_455
S2 Ag1 S2 96.35(2) 27_645 46_455
Ag1A Ag1 S2 70.58(3) . 24_654
Ag1A Ag1 S2 109.42(3) 46_455 24_654
Ag1B Ag1 S2 70.58(3) . 24_654
Ag1B Ag1 S2 109.42(3) 46_455 24_654
S2 Ag1 S2 96.35(2) . 24_654
S2 Ag1 S2 96.35(2) 27_645 24_654
S2 Ag1 S2 141.15(7) 46_455 24_654
Ag1B Ag1A Ag1 180.000(2) . .
Ag1B Ag1A Ag1A 180.000(3) . 46_455
Ag1 Ag1A Ag1A 0.000(1) . 46_455
Ag1B Ag1A S2 93.0(3) . 24_654
Ag1 Ag1A S2 87.0(3) . 24_654
Ag1A Ag1A S2 87.0(3) 46_455 24_654
Ag1B Ag1A S2 93.0(3) . 46_455
Ag1 Ag1A S2 87.0(3) . 46_455
Ag1A Ag1A S2 87.0(3) 46_455 46_455
S2 Ag1A S2 174.1(7) 24_654 46_455
Ag1B Ag1A Ag1B 180.000(1) . 46_455
Ag1 Ag1A Ag1B 0.000(1) . 46_455
Ag1A Ag1A Ag1B 0.000(1) 46_455 46_455
S2 Ag1A Ag1B 87.0(3) 24_654 46_455
S2 Ag1A Ag1B 87.0(3) 46_455 46_455
Ag1B Ag1A S2 127.1(2) . .
Ag1 Ag1A S2 52.9(2) . .
Ag1A Ag1A S2 52.9(2) 46_455 .
S2 Ag1A S2 88.2(2) 24_654 .
S2 Ag1A S2 88.2(2) 46_455 .
Ag1B Ag1A S2 52.9(2) 46_455 .
Ag1B Ag1A S2 127.1(2) . 27_645
Ag1 Ag1A S2 52.9(2) . 27_645
Ag1A Ag1A S2 52.9(2) 46_455 27_645
S2 Ag1A S2 88.2(2) 24_654 27_645
S2 Ag1A S2 88.2(2) 46_455 27_645
Ag1B Ag1A S2 52.9(2) 46_455 27_645
S2 Ag1A S2 105.8(4) . 27_645
Ag1A Ag1B Ag1 0.000(2) . .
Ag1A Ag1B S2 66.3(2) . 24_654
Ag1 Ag1B S2 66.3(2) . 24_654
Ag1A Ag1B S2 66.3(2) . 46_455
Ag1 Ag1B S2 66.3(2) . 46_455
S2 Ag1B S2 132.6(4) 24_654 46_455
Ag1A Ag1B Ag1A 0.000(4) . 46_455
Ag1 Ag1B Ag1A 0.0 . 46_455
S2 Ag1B Ag1A 66.3(2) 24_654 46_455
S2 Ag1B Ag1A 66.3(2) 46_455 46_455
Ag1A Ag1B S1 120.77(17) . 40_535
Ag1 Ag1B S1 120.77(17) . 40_535
S2 Ag1B S1 118.01(7) 24_654 40_535
S2 Ag1B S1 86.66(7) 46_455 40_535
Ag1A Ag1B S1 120.77(17) 46_455 40_535
Ag1A Ag1B S1 120.77(17) . 13_545
Ag1 Ag1B S1 120.77(17) . 13_545
S2 Ag1B S1 86.66(7) 24_654 13_545
S2 Ag1B S1 118.01(7) 46_455 13_545
Ag1A Ag1B S1 120.77(17) 46_455 13_545
S1 Ag1B S1 118.5(3) 40_535 13_545
Ag1A Ag1B Ba1 180.000(3) . 13_545
Ag1 Ag1B Ba1 180.0 . 13_545
S2 Ag1B Ba1 113.7(2) 24_654 13_545
S2 Ag1B Ba1 113.7(2) 46_455 13_545
Ag1A Ag1B Ba1 180.000(1) 46_455 13_545
S1 Ag1B Ba1 59.23(17) 40_535 13_545
S1 Ag1B Ba1 59.23(17) 13_545 13_545
Sn1 S1 Ag1B 77.11(11) . 17
Sn1 S1 Ag1B 77.11(11) . 46_455
Ag1B S1 Ag1B 115.17(8) 17 46_455
Sn1 S1 Ag1B 77.11(11) . 37_544
Ag1B S1 Ag1B 115.17(8) 17 37_544
Ag1B S1 Ag1B 115.17(8) 46_455 37_544
Sn1 S1 Ba1 113.22(5) . .
Ag1B S1 Ba1 168.73(17) 17 .
Ag1B S1 Ba1 72.90(8) 46_455 .
Ag1B S1 Ba1 64.99(17) 37_544 .
Sn1 S1 Ba1 113.22(5) . 33_554
Ag1B S1 Ba1 64.99(17) 17 33_554
Ag1B S1 Ba1 168.73(17) 46_455 33_554
Ag1B S1 Ba1 72.90(8) 37_544 33_554
Ba1 S1 Ba1 105.48(6) . 33_554
Sn1 S1 Ba1 113.22(5) . 6_566
Ag1B S1 Ba1 72.90(8) 17 6_566
Ag1B S1 Ba1 64.99(17) 46_455 6_566
Ag1B S1 Ba1 168.73(17) 37_544 6_566
Ba1 S1 Ba1 105.48(6) . 6_566
Ba1 S1 Ba1 105.48(6) 33_554 6_566
Sn1 S2 Ag1A 95.92(19) . 46_455
Sn1 S2 Ag1 107.39(5) . .
Ag1A S2 Ag1 22.4(3) 46_455 .
Sn1 S2 Ag1B 84.67(12) . 46_455
Ag1A S2 Ag1B 20.7(3) 46_455 46_455
Ag1 S2 Ag1B 43.1(2) . 46_455
Sn1 S2 Ag1A 115.03(10) . .
Ag1A S2 Ag1A 40.1(5) 46_455 .
Ag1 S2 Ag1A 17.7(2) . .
Ag1B S2 Ag1A 60.8(3) 46_455 .
Sn1 S2 Ba1 90.65(5) . 17
Ag1A S2 Ba1 150.5(2) 46_455 17
Ag1 S2 Ba1 159.82(6) . 17
Ag1B S2 Ba1 133.54(19) 46_455 17
Ag1A S2 Ba1 153.19(15) . 17
Sn1 S2 Ba1 88.16(5) . 45_544
Ag1A S2 Ba1 107.2(3) 46_455 45_544
Ag1 S2 Ba1 88.08(4) . 45_544
Ag1B S2 Ba1 124.14(17) 46_455 45_544
Ag1A S2 Ba1 73.00(18) . 45_544
Ba1 S2 Ba1 101.78(4) 17 45_544
Sn1 S2 Ba1 131.69(6) . 2_665
Ag1A S2 Ba1 76.91(10) 46_455 2_665
Ag1 S2 Ba1 83.85(4) . 2_665
Ag1B S2 Ba1 72.12(5) 46_455 2_665
Ag1A S2 Ba1 89.99(9) . 2_665
Ba1 S2 Ba1 77.26(4) 17 2_665
Ba1 S2 Ba1 139.92(5) 45_544 2_665

loop_
_geom_bond_atom_site_label_1
_geom_bond_atom_site_label_2
_geom_bond_distance
_geom_bond_site_symmetry_2
Ba1 S1 3.1683(12) .
Ba1 S1 3.1683(12) 28_455
Ba1 S2 3.1971(15) 41_444
Ba1 S2 3.1971(15) 20_465
Ba1 S2 3.3018(15) 46_455
Ba1 S2 3.3018(15) 21_554
Ba1 Ag1B 3.342(10) 37_544
Ba1 S2 3.5034(16) 2_664
Ba1 S2 3.5034(16) 27_645
Ba1 Ag1B 3.6953(3) 21_554
Ba1 Ag1B 3.6953(3) 46_455
Ba1 Ag1A 3.792(3) 46_455
Sn1 S1 2.367(3) .
Sn1 S2 2.3970(15) 6_566
Sn1 S2 2.3970(15) 12_664
Sn1 S2 2.3970(15) .
Sn1 Ag1B 3.4175(7) 46_455
Sn1 Ag1B 3.4175(7) 37_544
Sn1 Ag1B 3.4175(7) 17
Sn1 Ag1A 3.597(5) 46_455
Sn1 Ag1A 3.597(5) 17
Sn1 Ag1A 3.597(5) 37_544
Sn1 Ba1 4.0175(5) 17
Sn1 Ba1 4.0175(5) 45_544
Ag1 Ag1A 0.988(14) .
Ag1 Ag1A 0.988(14) 46_455
Ag1 Ag1B 1.934(10) .
Ag1 Ag1B 1.934(10) 46_455
Ag1 S2 2.5909(15) .
Ag1 S2 2.5909(15) 27_645
Ag1 S2 2.5909(15) 46_455
Ag1 S2 2.5909(15) 24_654
Ag1A Ag1B 0.946(14) .
Ag1A Ag1A 1.98(3) 46_455
Ag1A S2 2.4467(17) 24_654
Ag1A S2 2.4467(17) 46_455
Ag1A Ag1B 2.92(2) 46_455
Ag1A S2 3.065(9) .
Ag1A S2 3.065(9) 27_645
Ag1B S2 2.669(4) 24_654
Ag1B S2 2.669(4) 46_455
Ag1B Ag1A 2.92(2) 46_455
Ag1B S1 3.049(5) 40_535
Ag1B S1 3.049(5) 13_545
Ag1B Ba1 3.342(10) 13_545
S1 Ag1B 3.049(5) 17
S1 Ag1B 3.049(5) 46_455
S1 Ag1B 3.049(5) 37_544
S1 Ba1 3.1683(12) 33_554
S1 Ba1 3.1683(12) 6_566
S2 Ag1A 2.4467(17) 46_455
S2 Ag1B 2.669(4) 46_455
S2 Ba1 3.1971(15) 17
S2 Ba1 3.3018(15) 45_544
S2 Ba1 3.5034(16) 2_665
